data_7011936
loop_
_publ_author_name
'Alireza Molla-Abbassi'
'Lars Eriksson'
'J\'anos Mink'
'Ingmar Persson'
'Magnus Sandstr\"om'
'Mikhail Skripkin'
'Ann-Sofi Ullstr\"om'
'Patric Lindqvist-Reis'

_publ_section_title
;
 Structure and bonding of bisaquamercury(II) and trisaquathallium(III)
 trifluoromethanesulfonate
;
_journal_issue 23
_journal_name_full 'J. Chem. Soc., Dalton Trans.'
_journal_page_first 4357
_journal_page_last 4364
_journal_paper_doi 10.1039/b206021n
_journal_year 2002
_chemical_formula_sum 'C2 H4 F6 Hg O8 S2'
_chemical_formula_weight 534.76
_space_group_IT_number 2
_symmetry_cell_setting triclinic
_symmetry_space_group_name_Hall '-P 1'
_symmetry_space_group_name_H-M 'P -1'
_atom_sites_solution_hydrogens geom
_atom_sites_solution_primary direct
_atom_sites_solution_secondary difmap
_audit_creation_method SHELXL-97
_cell_angle_alpha 98.339(7)
_cell_angle_beta 98.779(7)
_cell_angle_gamma 96.104(7)
_cell_formula_units_Z 2
_cell_length_a 7.878(3)
_cell_length_b 7.977(3)
_cell_length_c 9.831(4)
_cell_measurement_reflns_used 3726
_cell_measurement_temperature 295(2)
_cell_measurement_theta_max 20.0
_cell_measurement_theta_min 2.0
_cell_volume 598.9(4)
_computing_cell_refinement 'SMART (Bruker,1995)'
_computing_data_collection 'SMART (Bruker,1995)'
_computing_data_reduction 'SAINT (Bruker,1995)'
_computing_molecular_graphics 'DIAMOND (Bergerhoff, 1996)'
_computing_structure_refinement 'SHELXL-97 (Sheldrick, 1997)'
_computing_structure_solution 'SHELXS-97 (Sheldrick, 1990)'
_diffrn_ambient_temperature 295(2)
_diffrn_detector_area_resol_mean 11.4
_diffrn_measured_fraction_theta_full 0.856
_diffrn_measured_fraction_theta_max 0.856
_diffrn_measurement_device_type 'Bruker SMART area detector'
_diffrn_measurement_method \w-scan
_diffrn_radiation_monochromator graphite
_diffrn_radiation_source 'fine-focus sealed tube'
_diffrn_radiation_type MoK\a
_diffrn_radiation_wavelength 0.71073
_diffrn_reflns_av_R_equivalents 0.0916
_diffrn_reflns_av_sigmaI/netI 0.0565
_diffrn_reflns_limit_h_max 10
_diffrn_reflns_limit_h_min -7
_diffrn_reflns_limit_k_max 9
_diffrn_reflns_limit_k_min -10
_diffrn_reflns_limit_l_max 13
_diffrn_reflns_limit_l_min -12
_diffrn_reflns_number 3726
_diffrn_reflns_theta_full 28.36
_diffrn_reflns_theta_max 28.36
_diffrn_reflns_theta_min 2.12
_exptl_absorpt_coefficient_mu 13.311
_exptl_absorpt_correction_T_max 0.2950
_exptl_absorpt_correction_T_min 0.0205
_exptl_absorpt_correction_type numerical
_exptl_absorpt_process_details 'X-RED 1.09 (STOE, 1997b)'
_exptl_crystal_colour colourless
_exptl_crystal_density_diffrn 2.966
_exptl_crystal_density_method 'not measured'
_exptl_crystal_description thin_slab
_exptl_crystal_F_000 492
_exptl_crystal_size_max 0.29
_exptl_crystal_size_mid 0.18
_exptl_crystal_size_min 0.09
_refine_diff_density_max 2.290
_refine_diff_density_min -2.236
_refine_diff_density_rms 0.254
_refine_ls_extinction_coef 0.0060(14)
_refine_ls_extinction_expression Fc^*^=kFc[1+0.001xFc^2^\l^3^/sin(2\q)]^-1/4^
_refine_ls_extinction_method SHELXL
_refine_ls_goodness_of_fit_ref 1.181
_refine_ls_hydrogen_treatment mixed
_refine_ls_matrix_type full
_refine_ls_number_parameters 190
_refine_ls_number_reflns 2572
_refine_ls_number_restraints 86
_refine_ls_restrained_S_all 1.164
_refine_ls_R_factor_all 0.0478
_refine_ls_R_factor_gt 0.0442
_refine_ls_shift/su_max 0.000
_refine_ls_shift/su_mean 0.000
_refine_ls_structure_factor_coef Fsqd
_refine_ls_weighting_details 'calc w=1/[\s^2^(Fo^2^)+(0.0890P)^2^P] where P=(Fo^2^+2Fc^2^)/3'
_refine_ls_weighting_scheme calc
_refine_ls_wR_factor_gt 0.1273
_refine_ls_wR_factor_ref 0.1304
_reflns_number_gt 2373
_reflns_number_total 2572
_reflns_threshold_expression I>2\s(I)
_cod_data_source_file b206021n.txt
_cod_data_source_block hg8m0207
_cod_database_code 7011936

loop_
_symmetry_equiv_pos_as_xyz
'x, y, z'
'-x, -y, -z'

loop_
_atom_site_label
_atom_site_type_symbol
_atom_site_fract_x
_atom_site_fract_y
_atom_site_fract_z
_atom_site_U_iso_or_equiv
_atom_site_adp_type
_atom_site_occupancy
_atom_site_symmetry_multiplicity
_atom_site_calc_flag
_atom_site_refinement_flags
_atom_site_disorder_assembly
_atom_site_disorder_group
Hg1 Hg 0.28371(3) 0.26057(3) 0.49539(3) 0.04124(19) Uani 1 1 d DU . .
O1A O 0.4317(9) 0.1761(9) 0.6641(8) 0.0477(15) Uani 1 1 d DU . .
H1AA H 0.540(6) 0.250(9) 0.685(13) 0.072 Uiso 1 1 d D . .
H1AB H 0.462(11) 0.065(4) 0.632(9) 0.072 Uiso 1 1 d D . .
O1B O 0.1395(8) 0.3484(9) 0.3265(8) 0.0487(15) Uani 1 1 d DU . .
H1BA H 0.183(12) 0.468(4) 0.335(12) 0.073 Uiso 1 1 d D . .
H1BB H 0.017(3) 0.348(13) 0.324(14) 0.073 Uiso 1 1 d D . .
S1 S 0.3802(2) 0.6998(3) 0.6878(2) 0.0371(4) Uani 1 1 d DU . .
O11 O 0.2006(8) 0.7063(12) 0.6634(10) 0.071(2) Uani 1 1 d DU . .
O12 O 0.4877(8) 0.8464(8) 0.6595(9) 0.0559(17) Uani 1 1 d DU . .
O13 O 0.4384(14) 0.5445(10) 0.6268(11) 0.079(3) Uani 1 1 d DU . .
C1 C 0.4362(17) 0.7062(19) 0.8710(13) 0.087(5) Uani 1 1 d DU . .
F1A F 0.401(3) 0.850(2) 0.9395(13) 0.179(8) Uani 1 1 d DU . .
F1B F 0.3448(18) 0.578(2) 0.9118(14) 0.151(6) Uani 1 1 d DU . .
F1C F 0.6018(13) 0.698(2) 0.9088(12) 0.141(6) Uani 1 1 d DU . .
S2 S -0.0984(2) 0.2083(2) 0.6705(2) 0.0341(4) Uani 1 1 d DU . .
O21 O -0.2321(7) 0.3165(8) 0.6923(8) 0.0472(14) Uani 1 1 d DU . .
O22 O 0.0500(8) 0.2995(9) 0.6326(8) 0.0504(15) Uani 1 1 d DU . .
O23 O -0.1630(12) 0.0455(9) 0.5848(8) 0.0614(19) Uani 1 1 d DU . .
C2 C -0.0239(14) 0.1550(15) 0.8421(12) 0.066(3) Uani 1 1 d DU . .
F2A F -0.1487(14) 0.0636(16) 0.8824(11) 0.105(3) Uani 1 1 d DU . .
F2B F 0.0275(17) 0.2970(16) 0.9348(10) 0.114(4) Uani 1 1 d DU . .
F2C F 0.1088(14) 0.0701(16) 0.8347(11) 0.115(4) Uani 1 1 d DU . .

loop_
_atom_site_aniso_label
_atom_site_aniso_U_11
_atom_site_aniso_U_22
_atom_site_aniso_U_33
_atom_site_aniso_U_23
_atom_site_aniso_U_13
_atom_site_aniso_U_12
Hg1 0.0281(2) 0.0291(2) 0.0666(3) 0.00728(14) 0.00851(14) 0.00439(12)
O1A 0.034(3) 0.035(3) 0.077(4) 0.017(3) 0.012(3) 0.005(2)
O1B 0.031(3) 0.041(3) 0.077(4) 0.019(3) 0.012(3) 0.003(3)
S1 0.0246(8) 0.0326(9) 0.0535(10) 0.0110(8) 0.0044(7) -0.0013(7)
O11 0.026(3) 0.091(6) 0.099(6) 0.040(5) 0.002(3) 0.002(3)
O12 0.035(3) 0.041(3) 0.098(5) 0.028(3) 0.020(3) 0.000(3)
O13 0.079(6) 0.047(4) 0.103(7) -0.011(4) 0.018(5) 0.002(4)
C1 0.073(8) 0.132(15) 0.053(6) 0.028(8) 0.002(6) -0.005(9)
F1A 0.22(2) 0.198(16) 0.105(8) -0.055(9) 0.051(10) 0.034(14)
F1B 0.129(10) 0.220(17) 0.123(9) 0.114(11) 0.024(8) -0.012(10)
F1C 0.072(6) 0.242(18) 0.104(7) 0.076(10) -0.030(5) -0.001(8)
S2 0.0255(8) 0.0276(8) 0.0493(10) 0.0093(7) 0.0050(7) 0.0015(6)
O21 0.029(3) 0.038(3) 0.076(4) 0.013(3) 0.010(3) 0.007(2)
O22 0.033(3) 0.047(3) 0.071(4) 0.009(3) 0.011(3) 0.002(3)
O23 0.072(5) 0.034(3) 0.073(5) 0.002(3) 0.007(4) -0.002(3)
C2 0.056(6) 0.085(8) 0.067(6) 0.036(6) 0.010(5) 0.027(6)
F2A 0.113(8) 0.130(9) 0.092(6) 0.067(6) 0.035(6) 0.010(7)
F2B 0.122(9) 0.134(10) 0.065(5) -0.004(5) -0.021(5) 0.006(8)
F2C 0.094(6) 0.161(10) 0.125(7) 0.083(7) 0.027(6) 0.080(7)

loop_
_atom_type_symbol
_atom_type_description
_atom_type_scat_dispersion_real
_atom_type_scat_dispersion_imag
_atom_type_scat_source
C C 0.0033 0.0016 'International Tables Vol C Tables 4.2.6.8 and 6.1.1.4'
H H 0.0000 0.0000 'International Tables Vol C Tables 4.2.6.8 and 6.1.1.4'
O O 0.0106 0.0060 'International Tables Vol C Tables 4.2.6.8 and 6.1.1.4'
F F 0.0171 0.0103 'International Tables Vol C Tables 4.2.6.8 and 6.1.1.4'
S S 0.1246 0.1234 'International Tables Vol C Tables 4.2.6.8 and 6.1.1.4'
Hg Hg -2.3894 9.2266 'International Tables Vol C Tables 4.2.6.8 and 6.1.1.4'

loop_
_geom_angle_atom_site_label_1
_geom_angle_atom_site_label_2
_geom_angle_atom_site_label_3
_geom_angle
_geom_angle_site_symmetry_1
_geom_angle_site_symmetry_3
_geom_angle_publ_flag
O1A Hg1 O1B 179.0(2) . . ?
O1A Hg1 O22 90.1(3) . . ?
O1B Hg1 O22 90.6(3) . . ?
O1A Hg1 O23 86.1(3) . 2_556 ?
O1B Hg1 O23 94.7(3) . 2_556 ?
O22 Hg1 O23 90.3(3) . 2_556 ?
O1A Hg1 O13 80.4(3) . . ?
O1B Hg1 O13 98.8(3) . . ?
O22 Hg1 O13 88.0(3) . . ?
O23 Hg1 O13 166.4(3) 2_556 . ?
O1A Hg1 O12 87.4(3) . 2_666 ?
O1B Hg1 O12 92.1(3) . 2_666 ?
O22 Hg1 O12 168.7(2) . 2_666 ?
O23 Hg1 O12 78.6(2) 2_556 2_666 ?
O13 Hg1 O12 102.4(3) . 2_666 ?
O1A Hg1 O13 102.2(3) . 2_666 ?
O1B Hg1 O13 76.8(3) . 2_666 ?
O22 Hg1 O13 142.8(2) . 2_666 ?
O23 Hg1 O13 125.1(3) 2_556 2_666 ?
O13 Hg1 O13 60.3(4) . 2_666 ?
O12 Hg1 O13 48.4(2) 2_666 2_666 ?
O1A Hg1 S1 94.46(19) . 2_666 ?
O1B Hg1 S1 84.76(19) . 2_666 ?
O22 Hg1 S1 167.70(16) . 2_666 ?
O23 Hg1 S1 101.4(2) 2_556 2_666 ?
O13 Hg1 S1 81.5(2) . 2_666 ?
O12 Hg1 S1 23.52(13) 2_666 2_666 ?
O13 Hg1 S1 24.90(15) 2_666 2_666 ?
Hg1 O1A H1AA 106(7) . . ?
Hg1 O1A H1AB 109(5) . . ?
H1AA O1A H1AB 104(2) . . ?
Hg1 O1B H1BA 106(6) . . ?
Hg1 O1B H1BB 118(8) . . ?
H1BA O1B H1BB 103(2) . . ?
O11 S1 O13 116.5(6) . . ?
O11 S1 O12 115.7(4) . . ?
O13 S1 O12 109.1(5) . . ?
O11 S1 C1 105.2(6) . . ?
O13 S1 C1 104.5(7) . . ?
O12 S1 C1 104.4(6) . . ?
O11 S1 Hg1 137.0(4) . 2_666 ?
O13 S1 Hg1 62.3(4) . 2_666 ?
O12 S1 Hg1 46.8(3) . 2_666 ?
C1 S1 Hg1 116.9(4) . 2_666 ?
S1 O12 Hg1 109.7(4) . 2_666 ?
S1 O13 Hg1 133.7(6) . . ?
S1 O13 Hg1 92.8(4) . 2_666 ?
Hg1 O13 Hg1 119.7(3) . 2_666 ?
F1C C1 F1A 107.4(14) . . ?
F1C C1 F1B 108.9(12) . . ?
F1A C1 F1B 107.2(14) . . ?
F1C C1 S1 111.9(10) . . ?
F1A C1 S1 110.5(11) . . ?
F1B C1 S1 110.8(10) . . ?
O22 S2 O23 115.4(5) . . ?
O22 S2 O21 112.0(4) . . ?
O23 S2 O21 113.6(5) . . ?
O22 S2 C2 105.8(5) . . ?
O23 S2 C2 104.1(5) . . ?
O21 S2 C2 104.6(5) . . ?
S2 O22 Hg1 142.2(4) . . ?
S2 O23 Hg1 163.0(5) . 2_556 ?
F2A C2 F2C 110.3(11) . . ?
F2A C2 F2B 109.2(11) . . ?
F2C C2 F2B 108.3(11) . . ?
F2A C2 S2 110.2(8) . . ?
F2C C2 S2 108.7(8) . . ?
F2B C2 S2 110.1(9) . . ?

loop_
_geom_bond_atom_site_label_1
_geom_bond_atom_site_label_2
_geom_bond_distance
_geom_bond_site_symmetry_2
_geom_bond_publ_flag
Hg1 O1A 2.113(7) . yes
Hg1 O1B 2.114(7) . yes
Hg1 O22 2.463(6) . yes
Hg1 O23 2.491(7) 2_556 yes
Hg1 O13 2.523(9) . yes
Hg1 O12 2.660(7) 2_666 yes
Hg1 O13 3.045(11) 2_666 ?
Hg1 S1 3.435(2) 2_666 ?
O1A H1AA 0.963(10) . ?
O1A H1AB 0.963(10) . ?
O1B H1BA 0.965(10) . ?
O1B H1BB 0.962(10) . ?
S1 O11 1.406(6) . yes
S1 O13 1.448(8) . yes
S1 O12 1.455(6) . yes
S1 C1 1.779(13) . yes
S1 Hg1 3.435(2) 2_666 ?
O12 Hg1 2.660(7) 2_666 ?
O13 Hg1 3.045(11) 2_666 ?
C1 F1C 1.313(14) . yes
C1 F1A 1.321(15) . yes
C1 F1B 1.332(15) . yes
S2 O22 1.437(6) . yes
S2 O23 1.438(7) . yes
S2 O21 1.453(6) . yes
S2 C2 1.825(11) . yes
O23 Hg1 2.491(7) 2_556 ?
C2 F2A 1.306(13) . yes
C2 F2C 1.311(12) . yes
C2 F2B 1.329(14) . yes

loop_
_geom_hbond_atom_site_label_D
_geom_hbond_atom_site_label_H
_geom_hbond_atom_site_label_A
_geom_hbond_distance_DH
_geom_hbond_distance_HA
_geom_hbond_distance_DA
_geom_hbond_angle_DHA
_geom_hbond_site_symmetry_A
_geom_hbond_publ_flag
O1A H1AA O21 0.96(1) 1.80(1) 2.720(9) 158 1_655 yes
O1A H1AB O12 0.96(1) 1.83(1) 2.708(9) 150 1_545 yes
O1B H1BA O21 0.96(1) 1.78(1) 2.735(9) 166 2_566 yes
O1B H1BB O11 0.96(1) 1.75(1) 2.688(9) 164 2_566 yes
